data_1550458
loop_
_publ_author_name
'H\"ohne, Martha'
'Aluri, Bhaskar R.'
'Spannenberg, Anke'
'M\"uller, Bernd H.'
'Peulecke, Normen'
'Rosenthal, Uwe'

_publ_section_title
;
 Dichlorido[1,1-(diphenylphosphino)hydrazide]palladium(II) dichloromethane
 monosolvate
;
_journal_coeditor_code SJ4198
_journal_issue 1
_journal_name_full IUCrData
_journal_page_first x181803
_journal_paper_doi 10.1107/S2414314618018035
_journal_volume 4
_journal_year 2019
_chemical_formula_iupac 'Pd Cl2 [C24 H22 N2 P2], C H2 Cl2'
_chemical_formula_moiety 'C24 H22 Cl2 N2 P2 Pd, C H2 Cl2'
_chemical_formula_sum 'C25 H24 Cl4 N2 P2 Pd'
_chemical_formula_weight 662.60
_chemical_name_systematic
;
Dichlorido[1,1-(diphenylphosphino)hydrazide]palladium(II) dichloromethane
monosolvate
;
_space_group_crystal_system monoclinic
_space_group_IT_number 14
_space_group_name_Hall '-P 2yn'
_space_group_name_H-M_alt 'P 1 21/n 1'
_symmetry_space_group_name_Hall '-P 2yn'
_symmetry_space_group_name_H-M 'P 1 21/n 1'
_atom_sites_solution_hydrogens mixed
_audit_creation_method SHELXL-2014/7
_cell_angle_alpha 90
_cell_angle_beta 105.3240(19)
_cell_angle_gamma 90
_cell_formula_units_Z 4
_cell_length_a 11.7085(3)
_cell_length_b 16.9319(3)
_cell_length_c 15.2399(4)
_cell_measurement_reflns_used 16993
_cell_measurement_temperature 200(2)
_cell_measurement_theta_max 29.67
_cell_measurement_theta_min 1.80
_cell_volume 2913.85(12)
_computing_cell_refinement
;
X-SHAPE  (Stoe & Cie, 2005) and X-AREA (Stoe & Cie, 2012)
;
_computing_data_collection
;
X-SHAPE  (Stoe & Cie, 2005) and X-AREA (Stoe & Cie, 2012)
;
_computing_data_reduction
;
X-SHAPE  (Stoe & Cie, 2005) and X-AREA (Stoe & Cie, 2012)
;
_computing_molecular_graphics
;
XP in SHELXTL (Sheldrick, 2008)
;
_computing_publication_material
;
publCIF (Westrip, 2010)
;
_computing_structure_refinement
;
<i>SHELXL2014/7</i> (Sheldrick, 2015)
;
_computing_structure_solution
;
SHELXS97 (Sheldrick, 2008)
;
_diffrn_ambient_temperature 200(2)
_diffrn_measured_fraction_theta_full 1.000
_diffrn_measured_fraction_theta_max 1.000
_diffrn_measurement_device_type 'STOE IPDS II'
_diffrn_measurement_method 'omega scans'
_diffrn_radiation_monochromator graphite
_diffrn_radiation_source 'fine-focus sealed tube'
_diffrn_radiation_type MoK\a
_diffrn_radiation_wavelength 0.71073
_diffrn_reflns_av_R_equivalents 0.0267
_diffrn_reflns_av_unetI/netI 0.0180
_diffrn_reflns_limit_h_max 15
_diffrn_reflns_limit_h_min -15
_diffrn_reflns_limit_k_max 22
_diffrn_reflns_limit_k_min -22
_diffrn_reflns_limit_l_max 20
_diffrn_reflns_limit_l_min -20
_diffrn_reflns_number 50295
_diffrn_reflns_theta_full 25.242
_diffrn_reflns_theta_max 27.999
_diffrn_reflns_theta_min 1.835
_exptl_absorpt_coefficient_mu 1.130
_exptl_absorpt_correction_T_max 0.8969
_exptl_absorpt_correction_T_min 0.6205
_exptl_absorpt_correction_type numerical
_exptl_absorpt_process_details
;
(X-SHAPE; Stoe & Cie, 2005)
;
_exptl_crystal_colour yellow
_exptl_crystal_density_diffrn 1.510
_exptl_crystal_description prism
_exptl_crystal_F_000 1328
_exptl_crystal_size_max 0.45
_exptl_crystal_size_mid 0.35
_exptl_crystal_size_min 0.11
_refine_diff_density_max 0.454
_refine_diff_density_min -0.474
_refine_ls_extinction_method none
_refine_ls_goodness_of_fit_ref 1.000
_refine_ls_hydrogen_treatment mixed
_refine_ls_matrix_type full
_refine_ls_number_parameters 265
_refine_ls_number_reflns 7032
_refine_ls_number_restraints 0
_refine_ls_restrained_S_all 1.000
_refine_ls_R_factor_all 0.0277
_refine_ls_R_factor_gt 0.0222
_refine_ls_shift/su_max 0.001
_refine_ls_shift/su_mean 0.000
_refine_ls_structure_factor_coef Fsqd
_refine_ls_weighting_details 'w=1/[\s^2^(Fo^2^)+(0.0388P)^2^] where P=(Fo^2^+2Fc^2^)/3'
_refine_ls_weighting_scheme calc
_refine_ls_wR_factor_gt 0.0559
_refine_ls_wR_factor_ref 0.0569
_reflns_number_gt 6060
_reflns_number_total 7032
_reflns_threshold_expression 'I > 2\s(I)'
_cod_data_source_file sj4198sup1.cif
_cod_data_source_block I
_cod_depositor_comments 'Adding full bibliography for 1550458.cif.'
_cod_database_code 1550458
_cod_database_fobs_code 1550458
_shelx_space_group_comment
;
The symmetry employed for this shelxl refinement is uniquely defined
by the following loop, which should always be used as a source of
symmetry information in preference to the above space-group names.
They are only intended as comments.
;

loop_
_space_group_symop_operation_xyz
'x, y, z'
'-x+1/2, y+1/2, -z+1/2'
'-x, -y, -z'
'x-1/2, -y-1/2, z-1/2'

loop_
_atom_site_type_symbol
_atom_site_label
_atom_site_fract_x
_atom_site_fract_y
_atom_site_fract_z
_atom_site_U_iso_or_equiv
_atom_site_adp_type
_atom_site_calc_flag
_atom_site_occupancy
C C1 1.16203(9) 0.24562(6) 0.24613(9) 0.0297(3) Uani d 1
C C2 1.19152(12) 0.16638(6) 0.24250(10) 0.0450(5) Uani d 1
H H2 1.1390 0.1266 0.2523 0.054 Uiso calc 1
C C3 1.29786(13) 0.14534(6) 0.22455(12) 0.0593(6) Uani d 1
H H3 1.3180 0.0912 0.2221 0.071 Uiso calc 1
C C4 1.37472(11) 0.20353(9) 0.21024(13) 0.0602(6) Uani d 1
H H4 1.4474 0.1892 0.1980 0.072 Uiso calc 1
C C5 1.34524(11) 0.28277(8) 0.21387(13) 0.0615(6) Uani d 1
H H5 1.3978 0.3225 0.2041 0.074 Uiso calc 1
C C6 1.23890(11) 0.30381(5) 0.23181(11) 0.0451(5) Uani d 1
H H6 1.2187 0.3580 0.2343 0.054 Uiso calc 1
C C7 1.03729(10) 0.36784(5) 0.31523(7) 0.0273(3) Uani d 1
C C8 1.12961(9) 0.38617(6) 0.39076(8) 0.0384(4) Uani d 1
H H8 1.1909 0.3489 0.4134 0.046 Uiso calc 1
C C9 1.13219(11) 0.45907(7) 0.43318(8) 0.0477(5) Uani d 1
H H9 1.1953 0.4716 0.4848 0.057 Uiso calc 1
C C10 1.04245(12) 0.51364(5) 0.40006(9) 0.0443(5) Uani d 1
H H10 1.0442 0.5635 0.4291 0.053 Uiso calc 1
C C11 0.95013(10) 0.49531(6) 0.32453(9) 0.0442(5) Uani d 1
H H11 0.8888 0.5326 0.3019 0.053 Uiso calc 1
C C12 0.94755(9) 0.42241(6) 0.28211(7) 0.0358(4) Uani d 1
H H12 0.8845 0.4099 0.2305 0.043 Uiso calc 1
C C13 0.77590(10) 0.20421(7) 0.37647(8) 0.0303(3) Uani d 1
C C14 0.80666(10) 0.27162(7) 0.42952(9) 0.0432(4) Uani d 1
H H14 0.8776 0.2991 0.4301 0.052 Uiso calc 1
C C15 0.73365(13) 0.29878(7) 0.48163(10) 0.0548(6) Uani d 1
H H15 0.7547 0.3449 0.5179 0.066 Uiso calc 1
C C16 0.62987(13) 0.25853(9) 0.48071(10) 0.0575(6) Uani d 1
H H16 0.5800 0.2771 0.5163 0.069 Uiso calc 1
C C17 0.59911(10) 0.19112(9) 0.42767(11) 0.0546(6) Uani d 1
H H17 0.5282 0.1636 0.4270 0.065 Uiso calc 1
C C18 0.67212(11) 0.16396(7) 0.37555(9) 0.0437(5) Uani d 1
H H18 0.6511 0.1179 0.3393 0.052 Uiso calc 1
C C19 0.86740(11) 0.06762(5) 0.30367(8) 0.0292(3) Uani d 1
C C20 0.87356(12) 0.02481(7) 0.38262(7) 0.0428(4) Uani d 1
H H20 0.8742 0.0516 0.4375 0.051 Uiso calc 1
C C21 0.87878(14) -0.05718(7) 0.38123(9) 0.0565(6) Uani d 1
H H21 0.8830 -0.0864 0.4352 0.068 Uiso calc 1
C C22 0.87785(14) -0.09636(5) 0.30090(12) 0.0593(7) Uani d 1
H H22 0.8814 -0.1524 0.2999 0.071 Uiso calc 1
C C23 0.87169(14) -0.05356(7) 0.22195(9) 0.0582(6) Uani d 1
H H23 0.8710 -0.0803 0.1670 0.070 Uiso calc 1
C C24 0.86646(13) 0.02843(7) 0.22334(7) 0.0417(4) Uani d 1
H H24 0.8623 0.0577 0.1694 0.050 Uiso calc 1
C C25 0.3215(2) 1.00146(18) 0.44188(18) 0.0617(6) Uani d 1
H H25A 0.3387 0.9647 0.4943 0.074 Uiso calc 1
H H25B 0.3328 1.0559 0.4663 0.074 Uiso calc 1
N N1 1.00533(12) 0.20686(8) 0.34971(9) 0.0261(3) Uani d 1
N N2 1.07577(14) 0.18939(9) 0.43796(10) 0.0320(3) Uani d 1
H H2A 1.149(2) 0.1760(13) 0.4333(15) 0.038 Uiso d 1
H H2B 1.082(2) 0.2285(14) 0.4706(16) 0.038 Uiso d 1
P P1 1.02368(4) 0.27021(2) 0.26825(3) 0.02381(8) Uani d 1
P P2 0.86725(4) 0.17321(2) 0.30531(3) 0.02387(8) Uani d 1
Cl Cl1 0.86063(4) 0.30782(3) 0.04595(3) 0.04087(11) Uani d 1
Cl Cl2 0.65519(4) 0.18738(2) 0.11563(3) 0.03397(9) Uani d 1
Cl Cl3 0.42219(6) 0.98440(5) 0.37823(5) 0.06769(18) Uani d 1
Cl Cl4 0.17481(5) 0.98982(4) 0.38098(5) 0.05934(15) Uani d 1
Pd Pd1 0.84858(2) 0.23671(2) 0.17587(2) 0.02260(4) Uani d 1

loop_
_atom_site_aniso_label
_atom_site_aniso_U_11
_atom_site_aniso_U_22
_atom_site_aniso_U_33
_atom_site_aniso_U_12
_atom_site_aniso_U_13
_atom_site_aniso_U_23
C1 0.0232(8) 0.0348(8) 0.0307(8) 0.0029(6) 0.0063(6) 0.0013(6)
C2 0.0492(12) 0.0383(10) 0.0525(12) 0.0087(9) 0.0224(10) 0.0052(9)
C3 0.0608(15) 0.0577(14) 0.0662(15) 0.0288(12) 0.0289(13) 0.0071(12)
C4 0.0356(12) 0.0852(18) 0.0626(15) 0.0183(12) 0.0181(11) -0.0026(13)
C5 0.0354(12) 0.0726(16) 0.0837(18) -0.0063(11) 0.0284(12) -0.0042(14)
C6 0.0316(10) 0.0434(11) 0.0644(14) -0.0029(8) 0.0198(9) -0.0007(9)
C7 0.0269(8) 0.0264(7) 0.0297(8) -0.0012(6) 0.0096(6) 0.0032(6)
C8 0.0397(10) 0.0319(9) 0.0380(10) 0.0008(7) 0.0003(8) 0.0004(7)
C9 0.0589(14) 0.0376(10) 0.0408(11) -0.0066(9) 0.0030(10) -0.0066(8)
C10 0.0595(14) 0.0299(9) 0.0502(12) -0.0036(9) 0.0262(11) -0.0057(8)
C11 0.0431(12) 0.0321(9) 0.0623(13) 0.0081(8) 0.0226(10) 0.0041(9)
C12 0.0296(9) 0.0345(9) 0.0440(10) 0.0024(7) 0.0108(8) 0.0028(7)
C13 0.0280(8) 0.0382(9) 0.0242(7) 0.0013(7) 0.0064(6) 0.0041(7)
C14 0.0450(12) 0.0463(11) 0.0414(11) -0.0047(9) 0.0169(9) -0.0047(9)
C15 0.0620(15) 0.0597(14) 0.0487(12) -0.0002(12) 0.0251(11) -0.0140(11)
C16 0.0557(15) 0.0773(16) 0.0489(13) 0.0082(12) 0.0305(11) -0.0038(11)
C17 0.0401(12) 0.0717(15) 0.0587(14) -0.0052(10) 0.0250(11) -0.0033(12)
C18 0.0334(10) 0.0561(12) 0.0433(11) -0.0075(9) 0.0129(8) -0.0069(9)
C19 0.0225(8) 0.0276(8) 0.0355(9) -0.0022(6) 0.0039(7) 0.0054(6)
C20 0.0383(11) 0.0418(10) 0.0480(11) -0.0009(8) 0.0109(9) 0.0156(9)
C21 0.0400(12) 0.0423(11) 0.0863(18) 0.0007(9) 0.0152(12) 0.0338(12)
C22 0.0352(11) 0.0272(9) 0.113(2) 0.0012(8) 0.0159(13) 0.0108(12)
C23 0.0567(14) 0.0352(10) 0.0802(18) 0.0027(10) 0.0138(13) -0.0131(11)
C24 0.0462(12) 0.0316(9) 0.0459(11) 0.0012(8) 0.0095(9) -0.0015(8)
C25 0.0455(14) 0.0845(18) 0.0543(14) 0.0003(12) 0.0115(11) -0.0174(13)
N1 0.0234(7) 0.0290(6) 0.0225(6) -0.0021(5) -0.0001(5) 0.0062(5)
N2 0.0322(8) 0.0340(8) 0.0233(7) -0.0010(6) -0.0044(6) 0.0040(6)
P1 0.02071(19) 0.02514(18) 0.02432(18) -0.00050(15) 0.00374(15) 0.00298(15)
P2 0.0231(2) 0.02573(19) 0.02144(18) -0.00157(15) 0.00356(15) 0.00300(14)
Cl1 0.0304(2) 0.0578(3) 0.0335(2) -0.00264(19) 0.00691(17) 0.01967(19)
Cl2 0.0289(2) 0.0367(2) 0.0316(2) -0.00911(16) -0.00041(16) 0.00507(16)
Cl3 0.0422(3) 0.0957(5) 0.0652(4) 0.0064(3) 0.0142(3) -0.0215(3)
Cl4 0.0398(3) 0.0707(4) 0.0663(4) 0.0047(3) 0.0119(3) 0.0001(3)
Pd1 0.02080(6) 0.02542(6) 0.02001(6) -0.00052(4) 0.00263(4) 0.00301(4)

loop_
_atom_type_symbol
_atom_type_description
_atom_type_scat_dispersion_real
_atom_type_scat_dispersion_imag
_atom_type_scat_source
C C 0.0033 0.0016 'International Tables Vol C Tables 4.2.6.8 and 6.1.1.4'
H H 0.0000 0.0000 'International Tables Vol C Tables 4.2.6.8 and 6.1.1.4'
N N 0.0061 0.0033 'International Tables Vol C Tables 4.2.6.8 and 6.1.1.4'
P P 0.1023 0.0942 'International Tables Vol C Tables 4.2.6.8 and 6.1.1.4'
Cl Cl 0.1484 0.1585 'International Tables Vol C Tables 4.2.6.8 and 6.1.1.4'
Pd Pd -0.9988 1.0072 'International Tables Vol C Tables 4.2.6.8 and 6.1.1.4'

loop_
_geom_angle_atom_site_label_1
_geom_angle_atom_site_label_2
_geom_angle_atom_site_label_3
_geom_angle
C2 C1 C6 120.0
C2 C1 P1 118.62(7)
C6 C1 P1 121.38(7)
C3 C2 C1 120.0
C3 C2 H2 120.0
C1 C2 H2 120.0
C4 C3 C2 120.0
C4 C3 H3 120.0
C2 C3 H3 120.0
C3 C4 C5 120.0
C3 C4 H4 120.0
C5 C4 H4 120.0
C6 C5 C4 120.0
C6 C5 H5 120.0
C4 C5 H5 120.0
C5 C6 C1 120.0
C5 C6 H6 120.0
C1 C6 H6 120.0
C8 C7 C12 120.0
C8 C7 P1 120.30(6)
C12 C7 P1 119.30(6)
C9 C8 C7 120.0
C9 C8 H8 120.0
C7 C8 H8 120.0
C8 C9 C10 120.0
C8 C9 H9 120.0
C10 C9 H9 120.0
C9 C10 C11 120.0
C9 C10 H10 120.0
C11 C10 H10 120.0
C12 C11 C10 120.0
C12 C11 H11 120.0
C10 C11 H11 120.0
C11 C12 C7 120.0
C11 C12 H12 120.0
C7 C12 H12 120.0
C14 C13 C18 120.0
C14 C13 P2 119.23(7)
C18 C13 P2 120.69(7)
C13 C14 C15 120.0
C13 C14 H14 120.0
C15 C14 H14 120.0
C14 C15 C16 120.0
C14 C15 H15 120.0
C16 C15 H15 120.0
C17 C16 C15 120.0
C17 C16 H16 120.0
C15 C16 H16 120.0
C16 C17 C18 120.0
C16 C17 H17 120.0
C18 C17 H17 120.0
C17 C18 C13 120.0
C17 C18 H18 120.0
C13 C18 H18 120.0
C20 C19 C24 120.0
C20 C19 P2 120.62(7)
C24 C19 P2 119.33(7)
C19 C20 C21 120.0
C19 C20 H20 120.0
C21 C20 H20 120.0
C22 C21 C20 120.0
C22 C21 H21 120.0
C20 C21 H21 120.0
C21 C22 C23 120.0
C21 C22 H22 120.0
C23 C22 H22 120.0
C24 C23 C22 120.0
C24 C23 H23 120.0
C22 C23 H23 120.0
C23 C24 C19 120.0
C23 C24 H24 120.0
C19 C24 H24 120.0
Cl4 C25 Cl3 113.86(14)
Cl4 C25 H25A 108.8
Cl3 C25 H25A 108.8
Cl4 C25 H25B 108.8
Cl3 C25 H25B 108.8
H25A C25 H25B 107.7
N2 N1 P2 124.84(11)
N2 N1 P1 132.44(11)
P2 N1 P1 102.38(7)
N1 N2 H2A 107.7(14)
N1 N2 H2B 110.1(16)
H2A N2 H2B 109(2)
N1 P1 C1 106.66(6)
N1 P1 C7 107.82(6)
C1 P1 C7 107.50(6)
N1 P1 Pd1 91.61(5)
C1 P1 Pd1 123.27(5)
C7 P1 Pd1 117.16(4)
N1 P1 P2 38.56(5)
C1 P1 P2 127.72(4)
C7 P1 P2 118.93(4)
Pd1 P1 P2 53.206(12)
N1 P2 C19 109.91(7)
N1 P2 C13 108.79(6)
C19 P2 C13 107.73(6)
N1 P2 Pd1 92.99(5)
C19 P2 Pd1 118.36(4)
C13 P2 Pd1 117.68(5)
N1 P2 P1 39.06(5)
C19 P2 P1 128.18(5)
C13 P2 P1 120.53(4)
Pd1 P2 P1 54.104(13)
P2 Pd1 P1 72.689(15)
P2 Pd1 Cl1 171.075(16)
P1 Pd1 Cl1 98.708(16)
P2 Pd1 Cl2 91.915(15)
P1 Pd1 Cl2 164.224(16)
Cl1 Pd1 Cl2 96.807(16)

loop_
_geom_bond_atom_site_label_1
_geom_bond_atom_site_label_2
_geom_bond_distance
C1 C2 1.3900
C1 C6 1.3900
C1 P1 1.7888
C2 C3 1.3900
C2 H2 0.9500
C3 C4 1.3900
C3 H3 0.9500
C4 C5 1.3900
C4 H4 0.9500
C5 C6 1.3900
C5 H5 0.9500
C6 H6 0.9500
C7 C8 1.3900
C7 C12 1.3900
C7 P1 1.7917
C8 C9 1.3900
C8 H8 0.9500
C9 C10 1.3900
C9 H9 0.9500
C10 C11 1.3900
C10 H10 0.9500
C11 C12 1.3900
C11 H11 0.9500
C12 H12 0.9500
C13 C14 1.3900
C13 C18 1.3900
C13 P2 1.7912
C14 C15 1.3900
C14 H14 0.9500
C15 C16 1.3900
C15 H15 0.9500
C16 C17 1.3900
C16 H16 0.9500
C17 C18 1.3900
C17 H17 0.9500
C18 H18 0.9500
C19 C20 1.3900
C19 C24 1.3900
C19 P2 1.7880
C20 C21 1.3900
C20 H20 0.9500
C21 C22 1.3900
C21 H21 0.9500
C22 C23 1.3900
C22 H22 0.9500
C23 C24 1.3900
C23 H23 0.9500
C24 H24 0.9500
C25 Cl4 1.734(3)
C25 Cl3 1.738(3)
C25 H25A 0.9900
C25 H25B 0.9900
N1 N2 1.4108(18)
N1 P2 1.6787(14)
N1 P1 1.6968(13)
N2 H2A 0.91(2)
N2 H2B 0.82(2)
P1 Pd1 2.2319(4)
P1 P2 2.6303(6)
P2 Pd1 2.2063(4)
Cl1 Pd1 2.3531(4)
Cl2 Pd1 2.3599(4)

loop_
_geom_hbond_atom_site_label_D
_geom_hbond_atom_site_label_H
_geom_hbond_atom_site_label_A
_geom_hbond_site_symmetry_A
_geom_hbond_distance_DH
_geom_hbond_distance_HA
_geom_hbond_distance_DA
_geom_hbond_angle_DHA
N2 H2A Cl1 4_666 0.91(2) 2.63(2) 3.3066(16) 132.0(17)
N2 H2B Cl2 4_666 0.82(2) 2.58(2) 3.3495(17) 157(2)

loop_
_geom_torsion_atom_site_label_1
_geom_torsion_atom_site_label_2
_geom_torsion_atom_site_label_3
_geom_torsion_atom_site_label_4
_geom_torsion
C6 C1 C2 C3 0.0
P1 C1 C2 C3 179.37(11)
C1 C2 C3 C4 0.0
C2 C3 C4 C5 0.0
C3 C4 C5 C6 0.0
C4 C5 C6 C1 0.0
C2 C1 C6 C5 0.0
P1 C1 C6 C5 -179.35(11)
C12 C7 C8 C9 0.0
P1 C7 C8 C9 -172.65(9)
C7 C8 C9 C10 0.0
C8 C9 C10 C11 0.0
C9 C10 C11 C12 0.0
C10 C11 C12 C7 0.0
C8 C7 C12 C11 0.0
P1 C7 C12 C11 172.72(9)
C18 C13 C14 C15 0.0
P2 C13 C14 C15 176.77(10)
C13 C14 C15 C16 0.0
C14 C15 C16 C17 0.0
C15 C16 C17 C18 0.0
C16 C17 C18 C13 0.0
C14 C13 C18 C17 0.0
P2 C13 C18 C17 -176.72(10)
C24 C19 C20 C21 0.0
P2 C19 C20 C21 -177.21(10)
C19 C20 C21 C22 0.0
C20 C21 C22 C23 0.0
C21 C22 C23 C24 0.0
C22 C23 C24 C19 0.0
C20 C19 C24 C23 0.0
P2 C19 C24 C23 177.25(10)
N2 N1 P1 C1 56.23(17)
P2 N1 P1 C1 -130.46(7)
N2 N1 P1 C7 -58.99(17)
P2 N1 P1 C7 114.33(7)
N2 N1 P1 Pd1 -178.24(16)
P2 N1 P1 Pd1 -4.92(7)
N2 N1 P1 P2 -173.3(2)
C2 C1 P1 N1 40.69(10)
C6 C1 P1 N1 -139.95(9)
C2 C1 P1 C7 156.12(8)
C6 C1 P1 C7 -24.52(10)
C2 C1 P1 Pd1 -62.69(9)
C6 C1 P1 Pd1 116.67(8)
C2 C1 P1 P2 3.85(11)
C6 C1 P1 P2 -176.79(7)
C8 C7 P1 N1 61.04(9)
C12 C7 P1 N1 -111.66(8)
C8 C7 P1 C1 -53.62(9)
C12 C7 P1 C1 133.68(8)
C8 C7 P1 Pd1 162.46(6)
C12 C7 P1 Pd1 -10.24(8)
C8 C7 P1 P2 101.51(7)
C12 C7 P1 P2 -71.19(8)
N2 N1 P2 C19 -59.36(15)
P1 N1 P2 C19 126.65(7)
N2 N1 P2 C13 58.37(15)
P1 N1 P2 C13 -115.63(7)
N2 N1 P2 Pd1 178.98(14)
P1 N1 P2 Pd1 4.98(7)
N2 N1 P2 P1 173.99(19)
C20 C19 P2 N1 77.91(9)
C24 C19 P2 N1 -99.32(9)
C20 C19 P2 C13 -40.47(9)
C24 C19 P2 C13 142.30(8)
C20 C19 P2 Pd1 -177.10(6)
C24 C19 P2 Pd1 5.67(9)
C20 C19 P2 P1 117.93(7)
C24 C19 P2 P1 -59.30(9)
C14 C13 P2 N1 25.72(10)
C18 C13 P2 N1 -157.53(8)
C14 C13 P2 C19 144.83(8)
C18 C13 P2 C19 -38.43(9)
C14 C13 P2 Pd1 -78.21(8)
C18 C13 P2 Pd1 98.54(8)
C14 C13 P2 P1 -15.55(10)
C18 C13 P2 P1 161.20(7)
